data_7708411
loop_
_publ_author_name
'J\"okel, Julia'
'Ny\&sen, Frauke'
'Siegmund, Daniel'
'Apfel, Ulf-Peter'

_publ_section_title
;
 An Asymmetric Cryptand for the Site-Specific Coordination of 3d Metals in
 Multiple Oxidation States
;
_journal_name_full 'Dalton Transactions'
_journal_paper_doi 10.1039/D1DT02075G
_journal_year 2021
_chemical_formula_moiety 'C40 H57 N7 Ni S3, 2(Cl O4), 2(C2 H3 N)'
_chemical_formula_sum 'C44 H63 Cl2 N9 Ni O8 S3'
_chemical_formula_weight 1071.82
_space_group_crystal_system triclinic
_space_group_IT_number 2
_space_group_name_Hall '-P 1'
_space_group_name_H-M_alt 'P -1'
_atom_sites_solution_hydrogens geom
_audit_creation_date 2021-06-21
_audit_creation_method
;
Olex2 1.3
(compiled 2020.11.12 svn.r5f609507 for OlexSys, GUI svn.r6272)
;
_audit_update_record
;
2021-06-21 deposited with the CCDC.	2021-09-24 downloaded from the CCDC.
;
_cell_angle_alpha 77.4312(16)
_cell_angle_beta 87.3570(16)
_cell_angle_gamma 73.3222(16)
_cell_formula_units_Z 2
_cell_length_a 10.7050(2)
_cell_length_b 14.4139(3)
_cell_length_c 17.3426(3)
_cell_measurement_reflns_used 31079
_cell_measurement_temperature 195(130)
_cell_measurement_theta_max 74.6120
_cell_measurement_theta_min 3.6930
_cell_volume 2501.60(9)
_computing_cell_refinement 'CrysAlisPro 1.171.38.46 (Rigaku OD, 2015)'
_computing_data_collection 'CrysAlisPro 1.171.38.46 (Rigaku OD, 2015)'
_computing_data_reduction 'CrysAlisPro 1.171.38.46 (Rigaku OD, 2015)'
_computing_molecular_graphics 'Olex2 1.3 (Dolomanov et al., 2009)'
_computing_publication_material 'Olex2 1.3 (Dolomanov et al., 2009)'
_computing_structure_refinement 'SHELXL-2016/6 (Sheldrick, 2016)'
_computing_structure_solution
;
Superflip (Palatinus & Chapuis, 2007;Palatinus & van der Lee, 2008;
Palatinus et al., 2012)
;
_diffrn_ambient_temperature 195(130)
_diffrn_detector_area_resol_mean 10.4409
_diffrn_measured_fraction_theta_full 1.000
_diffrn_measured_fraction_theta_max 0.986
_diffrn_measurement_device 'four-circle diffractometer'
_diffrn_measurement_device_type 'SuperNova, Single source at offset, Atlas'
_diffrn_measurement_method '\w scans'
_diffrn_radiation_type CuK\a
_diffrn_radiation_wavelength 1.54184
_diffrn_reflns_av_R_equivalents 0.0211
_diffrn_reflns_av_unetI/netI 0.0132
_diffrn_reflns_Laue_measured_fraction_full 1.000
_diffrn_reflns_Laue_measured_fraction_max 0.986
_diffrn_reflns_limit_h_max 13
_diffrn_reflns_limit_h_min -13
_diffrn_reflns_limit_k_max 18
_diffrn_reflns_limit_k_min -18
_diffrn_reflns_limit_l_max 21
_diffrn_reflns_limit_l_min -18
_diffrn_reflns_number 45139
_diffrn_reflns_point_group_measured_fraction_full 1.000
_diffrn_reflns_point_group_measured_fraction_max 0.986
_diffrn_reflns_theta_full 67.684
_diffrn_reflns_theta_max 74.672
_diffrn_reflns_theta_min 3.276
_diffrn_source 'micro-focus sealed X-ray tube'
_diffrn_source_type 'SuperNova (Cu) X-ray Source'
_exptl_absorpt_coefficient_mu 3.209
_exptl_absorpt_correction_T_max 1.00000
_exptl_absorpt_correction_T_min 0.54929
_exptl_absorpt_correction_type multi-scan
_exptl_absorpt_process_details
;
CrysAlisPro 1.171.38.46 (Rigaku Oxford Diffraction, 2015)
Empirical absorption correction using spherical harmonics,
 implemented in SCALE3 ABSPACK scaling algorithm.
;
_exptl_crystal_density_diffrn 1.423
_exptl_crystal_description prism
_exptl_crystal_F_000 1128
_refine_diff_density_max 0.768
_refine_diff_density_min -0.600
_refine_diff_density_rms 0.054
_refine_ls_extinction_method none
_refine_ls_goodness_of_fit_ref 1.028
_refine_ls_hydrogen_treatment constr
_refine_ls_matrix_type full
_refine_ls_number_parameters 608
_refine_ls_number_reflns 10108
_refine_ls_number_restraints 0
_refine_ls_restrained_S_all 1.028
_refine_ls_R_factor_all 0.0304
_refine_ls_R_factor_gt 0.0296
_refine_ls_shift/su_max 0.002
_refine_ls_shift/su_mean 0.000
_refine_ls_structure_factor_coef Fsqd
_refine_ls_weighting_details 'w=1/[\s^2^(Fo^2^)+(0.0399P)^2^+1.8523P] where P=(Fo^2^+2Fc^2^)/3'
_refine_ls_weighting_scheme calc
_refine_ls_wR_factor_gt 0.0772
_refine_ls_wR_factor_ref 0.0776
_reflns_Friedel_coverage 0.000
_reflns_number_gt 9929
_reflns_number_total 10108
_reflns_threshold_expression 'I > 2\s(I)'
_cod_data_source_file d1dt02075g2.cif
_cod_data_source_block FM731s
_cod_original_cell_volume 2501.60(8)
_cod_database_code 7708411
_shelx_shelxl_version_number 2016/6
_shelx_space_group_comment
;
The symmetry employed for this shelxl refinement is uniquely defined
by the following loop, which should always be used as a source of
symmetry information in preference to the above space-group names.
They are only intended as comments.
;
_olex2_refinement_description
;
1.a Ternary CH refined with riding coordinates:
 N2(H2), N3(H3), N4(H4)
1.b Secondary CH2 refined with riding coordinates:
 C1(H1A,H1B), C2(H2A,H2B), C3(H3A,H3B), C10(H10A,H10B), C11(H11A,H11B),
 C12(H12A,H12B), C13(H13A,H13B), C14(H14A,H14B), C15(H15A,H15B), C22(H22A,H22B),
  C23(H23A,H23B), C24(H24A,H24B), C25(H25A,H25B), C26(H26A,H26B), C27(H27A,
 H27B), C34(H34A,H34B), C35(H35A,H35B), C36(H36A,H36B)
1.c Aromatic/amide H refined with riding coordinates:
 C5(H5), C6(H6), C8(H8), C9(H9), C17(H17), C18(H18), C20(H20), C21(H21),
 C29(H29), C30(H30), C32(H32), C33(H33)
1.d Idealised Me refined as rotating group:
 C38(H38A,H38B,H38C), C40(H40A,H40B,H40C), C42(H42A,H42B,H42C), C44(H44A,H44B,
 H44C)
;
_olex2_submission_special_instructions 'No special instructions were received'

loop_
_space_group_symop_operation_xyz
'x, y, z'
'-x, -y, -z'

loop_
_atom_site_label
_atom_site_type_symbol
_atom_site_fract_x
_atom_site_fract_y
_atom_site_fract_z
_atom_site_U_iso_or_equiv
_atom_site_adp_type
_atom_site_occupancy
_atom_site_site_symmetry_order
_atom_site_calc_flag
_atom_site_refinement_flags_posn
_atom_site_refinement_flags_adp
_atom_site_refinement_flags_occupancy
_atom_site_disorder_assembly
_atom_site_disorder_group
Ni1 Ni 0.84343(2) 0.31979(2) 0.30769(2) 0.01083(6) Uani 1 1 d . . . . .
Cl1 Cl 0.32271(3) 0.67929(3) 0.39256(2) 0.02117(8) Uani 1 1 d . . . . .
Cl2 Cl 0.40628(3) 0.18956(2) 0.30391(2) 0.01944(8) Uani 1 1 d . . . . .
S1 S 1.17953(3) 0.79598(2) 0.05290(2) 0.01639(8) Uani 1 1 d . . . . .
S2 S 0.68176(3) 0.74018(3) 0.01270(2) 0.01826(8) Uani 1 1 d . . . . .
S3 S 0.67238(3) 0.89701(3) 0.27052(2) 0.01847(8) Uani 1 1 d . . . . .
O1 O 0.23001(15) 0.77606(10) 0.38560(9) 0.0437(3) Uani 1 1 d . . . . .
O2 O 0.31823(13) 0.64622(11) 0.32097(7) 0.0353(3) Uani 1 1 d . . . . .
O3 O 0.28670(14) 0.61244(9) 0.45755(7) 0.0350(3) Uani 1 1 d . . . . .
O4 O 0.44955(14) 0.68711(14) 0.40394(10) 0.0517(4) Uani 1 1 d . . . . .
O5 O 0.45347(11) 0.26195(10) 0.24895(8) 0.0353(3) Uani 1 1 d . . . . .
O6 O 0.28447(10) 0.23964(8) 0.33587(7) 0.0239(2) Uani 1 1 d . . . . .
O7 O 0.38528(13) 0.11796(11) 0.26454(10) 0.0444(4) Uani 1 1 d . . . . .
O8 O 0.50050(11) 0.14175(10) 0.36668(8) 0.0335(3) Uani 1 1 d . . . . .
N1 N 0.91083(11) 0.17134(8) 0.36283(7) 0.0124(2) Uani 1 1 d . . . . .
N2 N 0.91966(11) 0.34450(8) 0.41295(7) 0.0133(2) Uani 1 1 d . . . . .
H2 H 0.843222 0.369268 0.443897 0.016 Uiso 1 1 calc R U . . .
N3 N 1.02401(11) 0.29489(8) 0.24916(7) 0.0121(2) Uani 1 1 d . . . . .
H3 H 1.088207 0.303146 0.283663 0.014 Uiso 1 1 calc R U . . .
N4 N 0.74119(11) 0.25559(8) 0.23126(7) 0.0126(2) Uani 1 1 d . . . . .
H4 H 0.650013 0.277576 0.246722 0.015 Uiso 1 1 calc R U . . .
N5 N 0.79512(11) 0.88755(9) 0.04658(7) 0.0159(2) Uani 1 1 d . . . . .
N6 N 0.76659(11) 0.46650(9) 0.25748(7) 0.0150(2) Uani 1 1 d . . . . .
N7 N 0.66083(12) 0.33869(9) 0.36840(7) 0.0162(2) Uani 1 1 d . . . . .
N8 N 0.06946(15) 0.97299(11) 0.19630(10) 0.0325(3) Uani 1 1 d . . . . .
N9 N 0.24992(14) 1.03422(11) 0.48973(9) 0.0292(3) Uani 1 1 d . . . . .
C1 C 0.81317(13) 0.12141(10) 0.34906(8) 0.0151(3) Uani 1 1 d . . . . .
H1A H 0.736042 0.142562 0.379616 0.018 Uiso 1 1 calc R U . . .
H1B H 0.848956 0.050236 0.366537 0.018 Uiso 1 1 calc R U . . .
C2 C 0.77603(13) 0.14618(10) 0.26226(8) 0.0147(3) Uani 1 1 d . . . . .
H2A H 0.848529 0.113555 0.232906 0.018 Uiso 1 1 calc R U . . .
H2B H 0.702349 0.122159 0.255231 0.018 Uiso 1 1 calc R U . . .
C3 C 0.73050(14) 0.27452(10) 0.14393(8) 0.0158(3) Uani 1 1 d . . . . .
H3A H 0.671975 0.239997 0.130205 0.019 Uiso 1 1 calc R U . . .
H3B H 0.815623 0.246572 0.123428 0.019 Uiso 1 1 calc R U . . .
C4 C 0.68186(13) 0.38239(10) 0.10377(8) 0.0146(3) Uani 1 1 d . . . . .
C5 C 0.75162(14) 0.42004(11) 0.04103(8) 0.0166(3) Uani 1 1 d . . . . .
H5 H 0.827360 0.378517 0.025086 0.020 Uiso 1 1 calc R U . . .
C6 C 0.70980(14) 0.51846(11) 0.00203(8) 0.0170(3) Uani 1 1 d . . . . .
H6 H 0.757942 0.542406 -0.039585 0.020 Uiso 1 1 calc R U . . .
C7 C 0.59634(14) 0.58194(10) 0.02453(8) 0.0155(3) Uani 1 1 d . . . . .
C8 C 0.52479(13) 0.54420(10) 0.08620(9) 0.0157(3) Uani 1 1 d . . . . .
H8 H 0.448227 0.585571 0.101408 0.019 Uiso 1 1 calc R U . . .
C9 C 0.56656(13) 0.44524(10) 0.12536(8) 0.0155(3) Uani 1 1 d . . . . .
H9 H 0.517374 0.420853 0.166151 0.019 Uiso 1 1 calc R U . . .
C10 C 0.55758(14) 0.68976(11) -0.01607(9) 0.0185(3) Uani 1 1 d . . . . .
H10A H 0.472206 0.723613 0.000830 0.022 Uiso 1 1 calc R U . . .
H10B H 0.555156 0.697005 -0.072961 0.022 Uiso 1 1 calc R U . . .
C11 C 0.61454(15) 0.87075(11) -0.03058(9) 0.0198(3) Uani 1 1 d . . . . .
H11A H 0.585660 0.879571 -0.084571 0.024 Uiso 1 1 calc R U . . .
H11B H 0.540487 0.899826 -0.000579 0.024 Uiso 1 1 calc R U . . .
C12 C 0.72233(14) 0.92016(11) -0.02869(9) 0.0189(3) Uani 1 1 d . . . . .
H12A H 0.782504 0.905657 -0.070922 0.023 Uiso 1 1 calc R U . . .
H12B H 0.683998 0.991422 -0.038518 0.023 Uiso 1 1 calc R U . . .
C13 C 1.03995(13) 0.12849(10) 0.32892(8) 0.0141(3) Uani 1 1 d . . . . .
H13A H 1.047484 0.060866 0.325387 0.017 Uiso 1 1 calc R U . . .
H13B H 1.108831 0.126719 0.364119 0.017 Uiso 1 1 calc R U . . .
C14 C 1.05795(13) 0.18797(10) 0.24733(8) 0.0135(3) Uani 1 1 d . . . . .
H14A H 1.147771 0.165485 0.231453 0.016 Uiso 1 1 calc R U . . .
H14B H 1.002336 0.178017 0.209121 0.016 Uiso 1 1 calc R U . . .
C15 C 1.03681(14) 0.35346(10) 0.16845(8) 0.0155(3) Uani 1 1 d . . . . .
H15A H 0.957878 0.364739 0.138185 0.019 Uiso 1 1 calc R U . . .
H15B H 1.108616 0.314493 0.142412 0.019 Uiso 1 1 calc R U . . .
C16 C 1.05994(13) 0.45224(10) 0.16717(8) 0.0141(3) Uani 1 1 d . . . . .
C17 C 1.17657(13) 0.45716(10) 0.19647(8) 0.0149(3) Uani 1 1 d . . . . .
H17 H 1.238171 0.399160 0.220529 0.018 Uiso 1 1 calc R U . . .
C18 C 1.20150(13) 0.54818(10) 0.19000(8) 0.0149(3) Uani 1 1 d . . . . .
H18 H 1.279974 0.550157 0.209478 0.018 Uiso 1 1 calc R U . . .
C19 C 1.11041(13) 0.63653(10) 0.15469(8) 0.0147(3) Uani 1 1 d . . . . .
C20 C 0.99336(14) 0.63143(10) 0.12609(9) 0.0163(3) Uani 1 1 d . . . . .
H20 H 0.930801 0.689490 0.103170 0.020 Uiso 1 1 calc R U . . .
C21 C 0.96931(13) 0.54050(11) 0.13149(8) 0.0158(3) Uani 1 1 d . . . . .
H21 H 0.891612 0.538441 0.111005 0.019 Uiso 1 1 calc R U . . .
C22 C 1.13703(14) 0.73461(10) 0.15003(9) 0.0171(3) Uani 1 1 d . . . . .
H22A H 1.207745 0.724461 0.186779 0.021 Uiso 1 1 calc R U . . .
H22B H 1.060250 0.779099 0.167736 0.021 Uiso 1 1 calc R U . . .
C23 C 1.02387(14) 0.84261(10) -0.00055(9) 0.0172(3) Uani 1 1 d . . . . .
H23A H 1.037987 0.875015 -0.054052 0.021 Uiso 1 1 calc R U . . .
H23B H 0.992534 0.786734 -0.003782 0.021 Uiso 1 1 calc R U . . .
C24 C 0.91708(14) 0.91615(10) 0.03651(9) 0.0164(3) Uani 1 1 d . . . . .
H24A H 0.947726 0.918738 0.087552 0.020 Uiso 1 1 calc R U . . .
H24B H 0.900343 0.981891 0.002943 0.020 Uiso 1 1 calc R U . . .
C25 C 0.92312(14) 0.16798(10) 0.44832(8) 0.0154(3) Uani 1 1 d . . . . .
H25A H 0.973922 0.102322 0.474822 0.018 Uiso 1 1 calc R U . . .
H25B H 0.837308 0.181672 0.471512 0.018 Uiso 1 1 calc R U . . .
C26 C 0.98923(14) 0.24408(10) 0.45952(8) 0.0159(3) Uani 1 1 d . . . . .
H26A H 0.989923 0.245849 0.515093 0.019 Uiso 1 1 calc R U . . .
H26B H 1.078936 0.225300 0.442605 0.019 Uiso 1 1 calc R U . . .
C27 C 1.00394(13) 0.41024(10) 0.41339(9) 0.0157(3) Uani 1 1 d . . . . .
H27A H 1.073577 0.395016 0.376300 0.019 Uiso 1 1 calc R U . . .
H27B H 1.043960 0.393702 0.465515 0.019 Uiso 1 1 calc R U . . .
C28 C 0.93926(13) 0.52073(10) 0.39320(8) 0.0139(3) Uani 1 1 d . . . . .
C29 C 0.81165(14) 0.56504(11) 0.41340(8) 0.0159(3) Uani 1 1 d . . . . .
H29 H 0.758799 0.525650 0.436213 0.019 Uiso 1 1 calc R U . . .
C30 C 0.76306(14) 0.66779(11) 0.39960(8) 0.0165(3) Uani 1 1 d . . . . .
H30 H 0.677605 0.696183 0.412959 0.020 Uiso 1 1 calc R U . . .
C31 C 0.84000(14) 0.72901(10) 0.36613(8) 0.0151(3) Uani 1 1 d . . . . .
C32 C 0.96718(14) 0.68442(11) 0.34590(9) 0.0168(3) Uani 1 1 d . . . . .
H32 H 1.020191 0.723723 0.323195 0.020 Uiso 1 1 calc R U . . .
C33 C 1.01562(14) 0.58185(11) 0.35931(9) 0.0169(3) Uani 1 1 d . . . . .
H33 H 1.100741 0.553521 0.345342 0.020 Uiso 1 1 calc R U . . .
C34 C 0.78837(15) 0.84014(11) 0.35311(9) 0.0188(3) Uani 1 1 d . . . . .
H34A H 0.861315 0.868223 0.343922 0.023 Uiso 1 1 calc R U . . .
H34B H 0.746296 0.857101 0.400924 0.023 Uiso 1 1 calc R U . . .
C35 C 0.78300(14) 0.87071(11) 0.19085(9) 0.0195(3) Uani 1 1 d . . . . .
H35A H 0.859784 0.891685 0.196681 0.023 Uiso 1 1 calc R U . . .
H35B H 0.810730 0.799861 0.193350 0.023 Uiso 1 1 calc R U . . .
C36 C 0.71701(14) 0.92454(11) 0.11102(9) 0.0181(3) Uani 1 1 d . . . . .
H36A H 0.631304 0.914667 0.109641 0.022 Uiso 1 1 calc R U . . .
H36B H 0.705908 0.995078 0.103988 0.022 Uiso 1 1 calc R U . . .
C37 C 0.70454(14) 0.54698(10) 0.24455(8) 0.0153(3) Uani 1 1 d . . . . .
C38 C 0.62370(16) 0.64961(11) 0.22836(9) 0.0227(3) Uani 1 1 d . . . . .
H38A H 0.626819 0.678237 0.173140 0.034 Uiso 1 1 calc R U . . .
H38B H 0.655717 0.686442 0.258822 0.034 Uiso 1 1 calc R U . . .
H38C H 0.535288 0.651764 0.242469 0.034 Uiso 1 1 calc R U . . .
C39 C 0.55613(14) 0.36080(10) 0.38921(8) 0.0168(3) Uani 1 1 d . . . . .
C40 C 0.42220(15) 0.38981(13) 0.41528(11) 0.0274(3) Uani 1 1 d . . . . .
H40A H 0.373601 0.448541 0.379441 0.041 Uiso 1 1 calc R U . . .
H40B H 0.421129 0.402854 0.467319 0.041 Uiso 1 1 calc R U . . .
H40C H 0.383434 0.337209 0.416296 0.041 Uiso 1 1 calc R U . . .
C41 C 0.33818(15) 0.98127(11) 0.46750(9) 0.0213(3) Uani 1 1 d . . . . .
C42 C 0.45138(18) 0.91423(13) 0.43940(11) 0.0296(4) Uani 1 1 d . . . . .
H42A H 0.484279 0.949512 0.393307 0.044 Uiso 1 1 calc R U . . .
H42B H 0.426671 0.860464 0.426336 0.044 Uiso 1 1 calc R U . . .
H42C H 0.517863 0.888499 0.480034 0.044 Uiso 1 1 calc R U . . .
C43 C 0.17929(17) 0.94436(12) 0.20834(10) 0.0249(3) Uani 1 1 d . . . . .
C44 C 0.31974(18) 0.90927(14) 0.22263(12) 0.0355(4) Uani 1 1 d . . . . .
H44A H 0.361335 0.879613 0.180138 0.053 Uiso 1 1 calc R U . . .
H44B H 0.338586 0.860961 0.271480 0.053 Uiso 1 1 calc R U . . .
H44C H 0.351874 0.964089 0.225693 0.053 Uiso 1 1 calc R U . . .

loop_
_atom_site_aniso_label
_atom_site_aniso_U_11
_atom_site_aniso_U_22
_atom_site_aniso_U_33
_atom_site_aniso_U_23
_atom_site_aniso_U_13
_atom_site_aniso_U_12
Ni1 0.00984(11) 0.01103(11) 0.01199(12) -0.00280(9) 0.00080(8) -0.00339(8)
Cl1 0.02295(17) 0.02921(18) 0.01669(17) -0.00679(14) 0.00405(13) -0.01492(14)
Cl2 0.01103(15) 0.01884(16) 0.02618(18) 0.00096(13) -0.00233(13) -0.00459(12)
S1 0.01500(16) 0.01364(15) 0.02075(18) -0.00311(13) 0.00315(13) -0.00526(12)
S2 0.01762(16) 0.01557(16) 0.02136(18) 0.00044(13) -0.00553(13) -0.00672(13)
S3 0.01622(16) 0.01755(16) 0.01920(18) -0.00431(13) 0.00365(13) -0.00123(13)
O1 0.0463(8) 0.0313(7) 0.0456(8) -0.0040(6) 0.0145(7) -0.0041(6)
O2 0.0434(7) 0.0497(8) 0.0190(6) -0.0142(6) 0.0031(5) -0.0182(6)
O3 0.0522(8) 0.0289(6) 0.0229(6) -0.0040(5) 0.0171(6) -0.0134(6)
O4 0.0289(7) 0.0782(11) 0.0627(10) -0.0297(9) 0.0015(7) -0.0275(7)
O5 0.0176(5) 0.0354(7) 0.0414(7) 0.0145(6) 0.0036(5) -0.0070(5)
O6 0.0128(5) 0.0269(6) 0.0300(6) -0.0032(5) 0.0017(4) -0.0050(4)
O7 0.0246(6) 0.0407(8) 0.0750(11) -0.0329(8) -0.0063(6) -0.0040(6)
O8 0.0164(5) 0.0405(7) 0.0342(7) 0.0106(5) -0.0087(5) -0.0059(5)
N1 0.0117(5) 0.0130(5) 0.0131(6) -0.0030(4) 0.0012(4) -0.0045(4)
N2 0.0125(5) 0.0137(5) 0.0143(6) -0.0044(4) 0.0002(4) -0.0037(4)
N3 0.0121(5) 0.0122(5) 0.0132(6) -0.0032(4) 0.0011(4) -0.0052(4)
N4 0.0118(5) 0.0124(5) 0.0139(6) -0.0032(4) -0.0005(4) -0.0036(4)
N5 0.0146(5) 0.0165(6) 0.0168(6) -0.0024(5) 0.0011(5) -0.0059(4)
N6 0.0150(5) 0.0167(6) 0.0147(6) -0.0043(4) 0.0007(4) -0.0062(5)
N7 0.0150(6) 0.0182(6) 0.0164(6) -0.0050(5) 0.0013(5) -0.0055(5)
N8 0.0336(8) 0.0316(8) 0.0377(9) -0.0193(7) 0.0021(7) -0.0090(6)
N9 0.0271(7) 0.0312(7) 0.0228(7) 0.0000(6) -0.0001(6) -0.0020(6)
C1 0.0149(6) 0.0129(6) 0.0188(7) -0.0020(5) 0.0008(5) -0.0074(5)
C2 0.0141(6) 0.0125(6) 0.0190(7) -0.0036(5) 0.0000(5) -0.0060(5)
C3 0.0173(6) 0.0170(7) 0.0139(7) -0.0056(5) -0.0014(5) -0.0041(5)
C4 0.0155(6) 0.0172(7) 0.0128(6) -0.0049(5) -0.0036(5) -0.0054(5)
C5 0.0150(6) 0.0215(7) 0.0148(7) -0.0076(5) 0.0002(5) -0.0049(5)
C6 0.0179(7) 0.0229(7) 0.0128(7) -0.0041(5) 0.0002(5) -0.0094(6)
C7 0.0168(6) 0.0180(7) 0.0137(7) -0.0025(5) -0.0046(5) -0.0077(5)
C8 0.0132(6) 0.0181(7) 0.0173(7) -0.0056(5) -0.0010(5) -0.0051(5)
C9 0.0150(6) 0.0190(7) 0.0138(7) -0.0031(5) 0.0000(5) -0.0073(5)
C10 0.0180(7) 0.0188(7) 0.0190(7) -0.0005(6) -0.0043(5) -0.0078(5)
C11 0.0190(7) 0.0171(7) 0.0216(7) 0.0002(6) -0.0038(6) -0.0051(5)
C12 0.0207(7) 0.0165(7) 0.0187(7) 0.0002(5) -0.0010(6) -0.0066(6)
C13 0.0120(6) 0.0126(6) 0.0170(7) -0.0032(5) 0.0008(5) -0.0025(5)
C14 0.0120(6) 0.0126(6) 0.0165(7) -0.0048(5) 0.0013(5) -0.0031(5)
C15 0.0185(7) 0.0169(6) 0.0133(7) -0.0034(5) 0.0027(5) -0.0084(5)
C16 0.0163(6) 0.0153(6) 0.0119(6) -0.0030(5) 0.0046(5) -0.0069(5)
C17 0.0150(6) 0.0149(6) 0.0139(7) -0.0022(5) 0.0017(5) -0.0037(5)
C18 0.0137(6) 0.0175(7) 0.0146(7) -0.0034(5) 0.0015(5) -0.0062(5)
C19 0.0163(6) 0.0152(6) 0.0135(7) -0.0040(5) 0.0034(5) -0.0058(5)
C20 0.0147(6) 0.0158(6) 0.0168(7) -0.0014(5) 0.0019(5) -0.0034(5)
C21 0.0131(6) 0.0192(7) 0.0156(7) -0.0021(5) 0.0007(5) -0.0066(5)
C22 0.0196(7) 0.0150(6) 0.0174(7) -0.0038(5) 0.0008(5) -0.0058(5)
C23 0.0179(7) 0.0160(6) 0.0179(7) -0.0040(5) 0.0016(5) -0.0052(5)
C24 0.0161(7) 0.0138(6) 0.0206(7) -0.0046(5) 0.0029(5) -0.0061(5)
C25 0.0176(6) 0.0154(6) 0.0122(7) -0.0007(5) 0.0002(5) -0.0049(5)
C26 0.0179(7) 0.0162(6) 0.0127(7) -0.0021(5) -0.0030(5) -0.0037(5)
C27 0.0134(6) 0.0172(7) 0.0186(7) -0.0070(5) -0.0012(5) -0.0051(5)
C28 0.0152(6) 0.0166(6) 0.0119(6) -0.0060(5) -0.0012(5) -0.0053(5)
C29 0.0146(6) 0.0188(7) 0.0163(7) -0.0052(5) 0.0016(5) -0.0070(5)
C30 0.0134(6) 0.0203(7) 0.0163(7) -0.0066(5) 0.0014(5) -0.0040(5)
C31 0.0176(7) 0.0172(7) 0.0118(6) -0.0053(5) -0.0005(5) -0.0052(5)
C32 0.0165(7) 0.0199(7) 0.0165(7) -0.0050(5) 0.0022(5) -0.0088(5)
C33 0.0136(6) 0.0211(7) 0.0173(7) -0.0071(6) 0.0031(5) -0.0053(5)
C34 0.0212(7) 0.0181(7) 0.0186(7) -0.0067(6) 0.0012(6) -0.0061(6)
C35 0.0161(7) 0.0204(7) 0.0186(7) -0.0036(6) 0.0030(5) -0.0010(5)
C36 0.0156(6) 0.0174(7) 0.0197(7) -0.0027(6) 0.0017(5) -0.0035(5)
C37 0.0167(6) 0.0176(7) 0.0128(6) -0.0041(5) 0.0010(5) -0.0064(6)
C38 0.0285(8) 0.0147(7) 0.0213(8) -0.0038(6) -0.0010(6) -0.0002(6)
C39 0.0189(7) 0.0175(7) 0.0151(7) -0.0044(5) 0.0008(5) -0.0065(5)
C40 0.0169(7) 0.0330(9) 0.0326(9) -0.0117(7) 0.0092(6) -0.0055(6)
C41 0.0223(8) 0.0231(7) 0.0179(7) 0.0006(6) -0.0016(6) -0.0090(6)
C42 0.0314(9) 0.0272(8) 0.0287(9) -0.0081(7) 0.0051(7) -0.0052(7)
C43 0.0346(9) 0.0210(7) 0.0226(8) -0.0078(6) 0.0019(7) -0.0111(7)
C44 0.0330(9) 0.0348(9) 0.0348(10) 0.0057(8) -0.0045(8) -0.0124(8)

loop_
_atom_type_symbol
_atom_type_description
_atom_type_scat_dispersion_real
_atom_type_scat_dispersion_imag
_atom_type_scat_source
C C 0.0181 0.0091 'International Tables Vol C Tables 4.2.6.8 and 6.1.1.4'
H H 0.0000 0.0000 'International Tables Vol C Tables 4.2.6.8 and 6.1.1.4'
N N 0.0311 0.0180 'International Tables Vol C Tables 4.2.6.8 and 6.1.1.4'
O O 0.0492 0.0322 'International Tables Vol C Tables 4.2.6.8 and 6.1.1.4'
S S 0.3331 0.5567 'International Tables Vol C Tables 4.2.6.8 and 6.1.1.4'
Cl Cl 0.3639 0.7018 'International Tables Vol C Tables 4.2.6.8 and 6.1.1.4'
Ni Ni -3.0029 0.5091 'International Tables Vol C Tables 4.2.6.8 and 6.1.1.4'

loop_
_geom_angle_atom_site_label_1
_geom_angle_atom_site_label_2
_geom_angle_atom_site_label_3
_geom_angle
_geom_angle_site_symmetry_1
_geom_angle_site_symmetry_3
_geom_angle_publ_flag
N1 Ni1 N2 84.06(4) . . ?
N1 Ni1 N3 85.03(4) . . ?
N1 Ni1 N4 80.93(4) . . ?
N1 Ni1 N7 92.76(4) . . ?
N2 Ni1 N4 159.82(4) . . ?
N3 Ni1 N2 94.83(4) . . ?
N3 Ni1 N4 97.21(4) . . ?
N3 Ni1 N7 177.66(4) . . ?
N6 Ni1 N1 176.38(5) . . ?
N6 Ni1 N2 95.51(4) . . ?
N6 Ni1 N3 98.59(5) . . ?
N6 Ni1 N4 98.61(4) . . ?
N6 Ni1 N7 83.63(5) . . ?
N7 Ni1 N2 85.67(4) . . ?
N7 Ni1 N4 81.68(4) . . ?
O2 Cl1 O1 108.56(9) . . ?
O2 Cl1 O3 109.77(8) . . ?
O3 Cl1 O1 108.60(8) . . ?
O4 Cl1 O1 108.82(10) . . ?
O4 Cl1 O2 109.56(9) . . ?
O4 Cl1 O3 111.47(10) . . ?
O5 Cl2 O6 108.82(7) . . ?
O7 Cl2 O5 110.00(10) . . ?
O7 Cl2 O6 109.43(7) . . ?
O7 Cl2 O8 109.97(9) . . ?
O8 Cl2 O5 109.04(7) . . ?
O8 Cl2 O6 109.56(8) . . ?
C23 S1 C22 102.99(7) . . ?
C11 S2 C10 100.97(7) . . ?
C35 S3 C34 98.43(7) . . ?
C1 N1 Ni1 108.15(8) . . ?
C1 N1 C13 111.83(10) . . ?
C1 N1 C25 110.55(10) . . ?
C13 N1 Ni1 108.18(8) . . ?
C25 N1 Ni1 106.62(8) . . ?
C25 N1 C13 111.30(10) . . ?
C26 N2 Ni1 105.84(8) . . ?
C27 N2 Ni1 125.12(9) . . ?
C27 N2 C26 107.52(10) . . ?
C14 N3 Ni1 103.22(8) . . ?
C14 N3 C15 109.49(10) . . ?
C15 N3 Ni1 121.07(8) . . ?
C2 N4 Ni1 107.90(8) . . ?
C3 N4 Ni1 129.79(8) . . ?
C3 N4 C2 107.98(10) . . ?
C12 N5 C24 109.48(11) . . ?
C12 N5 C36 112.30(11) . . ?
C36 N5 C24 112.14(11) . . ?
C37 N6 Ni1 163.56(11) . . ?
C39 N7 Ni1 168.24(12) . . ?
N1 C1 C2 110.54(11) . . ?
N4 C2 C1 110.20(11) . . ?
N4 C3 C4 114.67(11) . . ?
C5 C4 C3 119.00(13) . . ?
C5 C4 C9 118.64(13) . . ?
C9 C4 C3 122.31(13) . . ?
C6 C5 C4 120.90(13) . . ?
C5 C6 C7 120.61(13) . . ?
C6 C7 C10 119.27(13) . . ?
C8 C7 C6 118.74(13) . . ?
C8 C7 C10 121.95(13) . . ?
C9 C8 C7 120.72(13) . . ?
C8 C9 C4 120.36(13) . . ?
C7 C10 S2 105.61(9) . . ?
C12 C11 S2 107.22(10) . . ?
N5 C12 C11 113.20(12) . . ?
N1 C13 C14 112.23(11) . . ?
N3 C14 C13 109.57(11) . . ?
N3 C15 C16 114.38(11) . . ?
C17 C16 C15 120.72(13) . . ?
C21 C16 C15 120.70(13) . . ?
C21 C16 C17 118.42(13) . . ?
C18 C17 C16 120.55(13) . . ?
C17 C18 C19 120.99(13) . . ?
C18 C19 C22 120.45(13) . . ?
C20 C19 C18 118.31(13) . . ?
C20 C19 C22 121.21(13) . . ?
C21 C20 C19 120.69(13) . . ?
C20 C21 C16 121.02(13) . . ?
C19 C22 S1 116.23(10) . . ?
C24 C23 S1 114.72(10) . . ?
N5 C24 C23 111.77(11) . . ?
N1 C25 C26 109.80(11) . . ?
N2 C26 C25 110.68(11) . . ?
N2 C27 C28 117.06(11) . . ?
C29 C28 C27 123.76(13) . . ?
C33 C28 C27 117.67(12) . . ?
C33 C28 C29 118.28(13) . . ?
C30 C29 C28 120.39(13) . . ?
C29 C30 C31 121.29(13) . . ?
C30 C31 C34 121.22(13) . . ?
C32 C31 C30 118.09(13) . . ?
C32 C31 C34 120.69(13) . . ?
C33 C32 C31 120.68(13) . . ?
C32 C33 C28 121.26(13) . . ?
C31 C34 S3 114.31(10) . . ?
C36 C35 S3 110.65(10) . . ?
N5 C36 C35 110.75(11) . . ?
N6 C37 C38 179.28(16) . . ?
N7 C39 C40 179.51(19) . . ?
N9 C41 C42 179.51(19) . . ?
N8 C43 C44 179.0(2) . . ?

loop_
_geom_bond_atom_site_label_1
_geom_bond_atom_site_label_2
_geom_bond_distance
_geom_bond_site_symmetry_2
_geom_bond_publ_flag
Ni1 N1 2.0738(11) . ?
Ni1 N2 2.1707(12) . ?
Ni1 N3 2.1155(11) . ?
Ni1 N4 2.2494(11) . ?
Ni1 N6 2.0428(12) . ?
Ni1 N7 2.1524(12) . ?
Cl1 O1 1.4450(14) . ?
Cl1 O2 1.4307(12) . ?
Cl1 O3 1.4310(12) . ?
Cl1 O4 1.4205(14) . ?
Cl2 O5 1.4415(12) . ?
Cl2 O6 1.4476(11) . ?
Cl2 O7 1.4268(14) . ?
Cl2 O8 1.4328(12) . ?
S1 C22 1.8273(15) . ?
S1 C23 1.8211(15) . ?
S2 C10 1.8216(14) . ?
S2 C11 1.8113(15) . ?
S3 C34 1.8258(16) . ?
S3 C35 1.8095(15) . ?
N1 C1 1.4825(17) . ?
N1 C13 1.4935(16) . ?
N1 C25 1.4836(18) . ?
N2 C26 1.4933(17) . ?
N2 C27 1.4854(17) . ?
N3 C14 1.4856(16) . ?
N3 C15 1.4917(17) . ?
N4 C2 1.4923(17) . ?
N4 C3 1.4831(18) . ?
N5 C12 1.4659(19) . ?
N5 C24 1.4702(17) . ?
N5 C36 1.4662(18) . ?
N6 C37 1.1382(19) . ?
N7 C39 1.1383(19) . ?
N8 C43 1.141(2) . ?
N9 C41 1.142(2) . ?
C1 C2 1.514(2) . ?
C3 C4 1.5071(19) . ?
C4 C5 1.392(2) . ?
C4 C9 1.396(2) . ?
C5 C6 1.384(2) . ?
C6 C7 1.392(2) . ?
C7 C8 1.392(2) . ?
C7 C10 1.5046(19) . ?
C8 C9 1.391(2) . ?
C11 C12 1.525(2) . ?
C13 C14 1.5219(19) . ?
C15 C16 1.5089(18) . ?
C16 C17 1.3954(19) . ?
C16 C21 1.395(2) . ?
C17 C18 1.3925(19) . ?
C18 C19 1.397(2) . ?
C19 C20 1.396(2) . ?
C19 C22 1.5052(19) . ?
C20 C21 1.390(2) . ?
C23 C24 1.5417(19) . ?
C25 C26 1.5143(19) . ?
C27 C28 1.5116(19) . ?
C28 C29 1.3962(19) . ?
C28 C33 1.390(2) . ?
C29 C30 1.392(2) . ?
C30 C31 1.394(2) . ?
C31 C32 1.393(2) . ?
C31 C34 1.5061(19) . ?
C32 C33 1.389(2) . ?
C35 C36 1.525(2) . ?
C37 C38 1.457(2) . ?
C39 C40 1.454(2) . ?
C41 C42 1.455(2) . ?
C43 C44 1.456(3) . ?
